data_1565355
loop_
_publ_author_name
'Sidharth, Thulaseedharan Nair Sailaja'
'Nasani, Rajendar'
'Gupta, Arindam'
'Sooraj, Bhuvanachandran Nair Sreekala'
'Roy, Subhadip'
'Mondal, Arpan'
'Konar, Sanjit'

_publ_section_title
;
 Reversal of magnetic exchange coupling between copper(II) and Blatter
 radical depending on the coordination environment
;
_journal_name_full 'Inorganica Chimica Acta'
_journal_page_first 119395
_journal_paper_doi 10.1016/j.ica.2019.119395
_journal_volume 503
_journal_year 2020
_chemical_formula_moiety 'C29 H14 Cu F15 N4 O4'
_chemical_formula_sum 'C29 H14 Cu F15 N4 O4'
_chemical_formula_weight 830.98
_space_group_crystal_system triclinic
_space_group_IT_number 2
_space_group_name_Hall '-P 1'
_space_group_name_H-M_alt 'P -1'
_atom_sites_solution_hydrogens geom
_atom_sites_solution_primary dual
_cell_angle_alpha 111.17(2)
_cell_angle_beta 90.31(2)
_cell_angle_gamma 90.25(2)
_cell_formula_units_Z 2
_cell_length_a 11.061(5)
_cell_length_b 11.877(5)
_cell_length_c 12.695(5)
_cell_measurement_reflns_used 5718
_cell_measurement_temperature 144(2)
_cell_measurement_theta_max 27.01
_cell_measurement_theta_min 2.51
_cell_volume 1555.2(12)
_computing_molecular_graphics 'Olex2 (Dolomanov et al., 2009)'
_computing_publication_material 'Olex2 (Dolomanov et al., 2009)'
_computing_structure_refinement 'ShelXL (Sheldrick, 2015)'
_computing_structure_solution 'SHELXT 2014/5 (Sheldrick, 2014)'
_diffrn_ambient_temperature 144.36
_diffrn_measured_fraction_theta_full 0.987
_diffrn_measured_fraction_theta_max 0.987
_diffrn_measurement_device_type 'Bruker APEX-II CCD'
_diffrn_measurement_method '\f and \w scans'
_diffrn_radiation_type MoK\a
_diffrn_radiation_wavelength 0.71073
_diffrn_reflns_av_R_equivalents 0.1444
_diffrn_reflns_av_unetI/netI 0.0595
_diffrn_reflns_Laue_measured_fraction_full 0.987
_diffrn_reflns_Laue_measured_fraction_max 0.987
_diffrn_reflns_limit_h_max 12
_diffrn_reflns_limit_h_min -12
_diffrn_reflns_limit_k_max 13
_diffrn_reflns_limit_k_min -13
_diffrn_reflns_limit_l_max 14
_diffrn_reflns_limit_l_min -14
_diffrn_reflns_number 45889
_diffrn_reflns_point_group_measured_fraction_full 0.987
_diffrn_reflns_point_group_measured_fraction_max 0.987
_diffrn_reflns_theta_full 23.690
_diffrn_reflns_theta_max 23.690
_diffrn_reflns_theta_min 2.511
_exptl_absorpt_coefficient_mu 0.836
_exptl_absorpt_correction_T_max 0.7455
_exptl_absorpt_correction_T_min 0.6530
_exptl_absorpt_correction_type multi-scan
_exptl_crystal_colour purple
_exptl_crystal_density_diffrn 1.774
_exptl_crystal_description Prism
_exptl_crystal_F_000 824
_exptl_crystal_size_max 0.37
_exptl_crystal_size_mid 0.27
_exptl_crystal_size_min 0.17
_refine_diff_density_max 0.310
_refine_diff_density_min -0.369
_refine_diff_density_rms 0.070
_refine_ls_extinction_coef .
_refine_ls_extinction_method none
_refine_ls_goodness_of_fit_ref 1.025
_refine_ls_hydrogen_treatment constr
_refine_ls_matrix_type full
_refine_ls_number_parameters 506
_refine_ls_number_reflns 4655
_refine_ls_number_restraints 93
_refine_ls_restrained_S_all 1.121
_refine_ls_R_factor_all 0.0696
_refine_ls_R_factor_gt 0.0419
_refine_ls_shift/su_max 0.001
_refine_ls_shift/su_mean 0.000
_refine_ls_structure_factor_coef Fsqd
_refine_ls_weighting_details 'w=1/[\s^2^(Fo^2^)+(0.0189P)^2^+2.4133P] where P=(Fo^2^+2Fc^2^)/3'
_refine_ls_weighting_scheme calc
_refine_ls_wR_factor_gt 0.0745
_refine_ls_wR_factor_ref 0.0826
_reflns_Friedel_coverage 0.000
_reflns_Friedel_fraction_full .
_reflns_Friedel_fraction_max .
_reflns_number_gt 3506
_reflns_number_total 4655
_reflns_threshold_expression 'I > 2\s(I)'
_cod_data_source_file ICA-2020-503-119395.cif
_cod_data_source_block cu_4cf3
_cod_original_cell_volume 1555.3(11)
_cod_database_code 1565355
_shelx_space_group_comment
;
The symmetry employed for this shelxl refinement is uniquely defined
by the following loop, which should always be used as a source of
symmetry information in preference to the above space-group names.
They are only intended as comments.
;
_olex2_refinement_description
;
1. Fixed Uiso
 At 1.2 times of:
  All C(H) groups
2. Restrained distances
 F13_2-F11_2 \\sim F13_2-F12_2 \\sim F12B-F13B \\sim F12B-F11B \\sim
F11_2-F12_2 \\sim F13B-F11B
 with sigma of 0.04
 C11_2-F13_2 \\sim C11_2-F12B \\sim C11_2-F11_2 \\sim C11_2-F13B \\sim
C11_2-F12_2 \\sim C11_2-
 F11B \\sim C11_2-C1_2
 with sigma of 0.02
3. Rigid body (RIGU) restrains
 F11_2, F12_2, F13_2, C1_2, C11_2
 with sigma for 1-2 distances of 0.001 and sigma for 1-3 distances of 0.001
 F11B, F12B, F13B, C1_2, C11_2
 with sigma for 1-2 distances of 0.001 and sigma for 1-3 distances of 0.001
4. Others
 Sof(F11B)=Sof(F12B)=Sof(F13B)=1-FVAR(1)
 Sof(F11)=Sof(F12)=Sof(F13)=FVAR(1)
5.a Aromatic/amide H refined with riding coordinates:
 C2(H2), C3(H3), C5(H5), C9(H9), C10(H10), C11(H11), C12(H12), C22(H22),
 C23(H23), C24(H24), C25(H25), C26(H26), C2(H2), C2(H2)
;

loop_
_space_group_symop_operation_xyz
'x, y, z'
'-x, -y, -z'

loop_
_atom_site_label
_atom_site_type_symbol
_atom_site_fract_x
_atom_site_fract_y
_atom_site_fract_z
_atom_site_U_iso_or_equiv
_atom_site_adp_type
_atom_site_occupancy
_atom_site_site_symmetry_order
_atom_site_calc_flag
_atom_site_refinement_flags_posn
_atom_site_refinement_flags_adp
_atom_site_refinement_flags_occupancy
_atom_site_disorder_assembly
_atom_site_disorder_group
Cu1 Cu 0.22060(4) 0.43379(4) 0.33747(4) 0.01701(13) Uani 1 1 d . . . . .
F1 F 0.7380(2) -0.0326(2) 0.01563(19) 0.0483(7) Uani 1 1 d . . . . .
F2 F 0.6497(2) 0.0256(2) -0.10635(17) 0.0347(6) Uani 1 1 d . . . . .
F3 F 0.7860(2) 0.1369(2) 0.0025(2) 0.0463(7) Uani 1 1 d . . . . .
N1 N 0.3707(3) 0.3372(2) 0.3386(2) 0.0161(7) Uani 1 1 d . . . . .
N2 N 0.5350(3) 0.1901(2) 0.3859(2) 0.0180(7) Uani 1 1 d . . . . .
N3 N 0.4823(3) 0.2793(2) 0.4734(2) 0.0177(7) Uani 1 1 d . . . . .
N4 N 0.2530(3) 0.4977(2) 0.5040(2) 0.0149(7) Uani 1 1 d . . . . .
C1 C 0.4427(3) 0.2642(3) 0.2524(3) 0.0166(8) Uani 1 1 d . . . . .
C2 C 0.4349(3) 0.2654(3) 0.1425(3) 0.0192(9) Uani 1 1 d . . . . .
H2 H 0.375588 0.313390 0.124662 0.023 Uiso 1 1 calc R . . . .
C3 C 0.5131(3) 0.1972(3) 0.0606(3) 0.0191(9) Uani 1 1 d . . . . .
H3 H 0.507142 0.197924 -0.013856 0.023 Uiso 1 1 calc R . . . .
C4 C 0.6003(3) 0.1274(3) 0.0859(3) 0.0185(8) Uani 1 1 d . . . . .
C5 C 0.6093(3) 0.1218(3) 0.1927(3) 0.0192(9) Uani 1 1 d . . . . .
H5 H 0.668923 0.073022 0.209021 0.023 Uiso 1 1 calc R . . . .
C6 C 0.5292(3) 0.1893(3) 0.2758(3) 0.0155(8) Uani 1 1 d . . . . .
C7 C 0.4042(3) 0.3466(3) 0.4439(3) 0.0151(8) Uani 1 1 d . . . . .
C8 C 0.3424(3) 0.4417(3) 0.5379(3) 0.0154(8) Uani 1 1 d . . . . .
C9 C 0.3743(3) 0.4712(3) 0.6505(3) 0.0188(9) Uani 1 1 d . . . . .
H9 H 0.439681 0.432146 0.671773 0.023 Uiso 1 1 calc R . . . .
C10 C 0.3082(3) 0.5592(3) 0.7312(3) 0.0216(9) Uani 1 1 d . . . . .
H10 H 0.327248 0.580990 0.809099 0.026 Uiso 1 1 calc R . . . .
C11 C 0.2148(3) 0.6148(3) 0.6975(3) 0.0227(9) Uani 1 1 d . . . . .
H11 H 0.168284 0.675001 0.751820 0.027 Uiso 1 1 calc R . . . .
C12 C 0.1892(3) 0.5815(3) 0.5827(3) 0.0213(9) Uani 1 1 d . . . . .
H12 H 0.124364 0.619735 0.559572 0.026 Uiso 1 1 calc R . . . .
C21 C 0.6020(3) 0.1044(3) 0.4184(3) 0.0179(8) Uani 1 1 d . . . . .
C22 C 0.5833(4) -0.0180(3) 0.3597(3) 0.0256(9) Uani 1 1 d . . . . .
H22 H 0.528542 -0.045085 0.297602 0.031 Uiso 1 1 calc R . . . .
C23 C 0.6462(4) -0.0996(3) 0.3935(3) 0.0310(10) Uani 1 1 d . . . . .
H23 H 0.635063 -0.183659 0.353560 0.037 Uiso 1 1 calc R . . . .
C24 C 0.7243(4) -0.0608(4) 0.4838(3) 0.0317(10) Uani 1 1 d . . . . .
H24 H 0.766814 -0.117858 0.506200 0.038 Uiso 1 1 calc R . . . .
C25 C 0.7411(4) 0.0611(4) 0.5422(3) 0.0296(10) Uani 1 1 d . . . . .
H25 H 0.795127 0.087741 0.604969 0.036 Uiso 1 1 calc R . . . .
C26 C 0.6795(3) 0.1449(3) 0.5097(3) 0.0239(9) Uani 1 1 d . . . . .
H26 H 0.690725 0.228951 0.549911 0.029 Uiso 1 1 calc R . . . .
C41 C 0.6931(4) 0.0643(4) -0.0010(3) 0.0269(10) Uani 1 1 d . . . . .
F11B F 0.3035(11) 0.6723(17) 0.0605(11) 0.078(4) Uani 0.419(15) 1 d D U P A 2
F12B F 0.4398(13) 0.7283(16) 0.1891(7) 0.087(5) Uani 0.419(15) 1 d D U P A 2
F13B F 0.4264(18) 0.5477(11) 0.0775(14) 0.103(5) Uani 0.419(15) 1 d D U P A 2
F11_1 F -0.1104(2) 0.0706(2) 0.2650(2) 0.0489(7) Uani 1 1 d . . . . .
F12_1 F 0.0627(2) 0.0026(2) 0.2828(2) 0.0542(8) Uani 1 1 d . . . . .
F13_1 F -0.0183(3) 0.1345(2) 0.4252(2) 0.0659(9) Uani 1 1 d . . . . .
F32_1 F 0.0365(2) 0.1461(2) -0.05778(18) 0.0461(7) Uani 1 1 d . . . . .
F33_1 F 0.0159(2) 0.3378(2) -0.0036(2) 0.0566(8) Uani 1 1 d . . . . .
F34_1 F 0.1907(2) 0.2583(2) -0.04723(18) 0.0412(6) Uani 1 1 d . . . . .
O1_1 O 0.1099(2) 0.2811(2) 0.3622(2) 0.0253(6) Uani 1 1 d . . . . .
O2_1 O 0.1760(2) 0.3565(2) 0.1771(2) 0.0222(6) Uani 1 1 d . . . . .
C1_1 C 0.0586(3) 0.2015(3) 0.2838(3) 0.0198(9) Uani 1 1 d . . . . .
C2_1 C 0.0514(3) 0.1899(3) 0.1693(3) 0.0207(9) Uani 1 1 d . . . . .
H2_1 H 0.004910 0.125230 0.118950 0.025 Uiso 1 1 calc R . . . .
C3_1 C 0.1080(3) 0.2671(3) 0.1271(3) 0.0195(9) Uani 1 1 d . . . . .
C11_1 C -0.0036(4) 0.1023(4) 0.3148(3) 0.0319(10) Uani 1 1 d . . . . .
C31_1 C 0.0876(4) 0.2517(4) 0.0030(3) 0.0270(10) Uani 1 1 d . . . . .
F11_2 F 0.3275(10) 0.6143(9) 0.0407(6) 0.063(2) Uani 0.581(15) 1 d D U P A 1
F12_2 F 0.3682(10) 0.7720(4) 0.1773(6) 0.068(3) Uani 0.581(15) 1 d D U P A 1
F13_2 F 0.4772(4) 0.6199(12) 0.1447(9) 0.076(3) Uani 0.581(15) 1 d D U P A 1
F32_2 F -0.1108(2) 0.5879(2) 0.20129(18) 0.0385(6) Uani 1 1 d . . . . .
F33_2 F -0.11105(19) 0.67216(19) 0.38259(17) 0.0301(5) Uani 1 1 d . . . . .
F34_2 F -0.0508(2) 0.7715(2) 0.2804(2) 0.0432(7) Uani 1 1 d . . . . .
O1_2 O 0.3361(2) 0.5568(2) 0.2758(2) 0.0227(6) Uani 1 1 d . . . . .
O2_2 O 0.0896(2) 0.5516(2) 0.35222(19) 0.0205(6) Uani 1 1 d . . . . .
C1_2 C 0.2843(3) 0.6116(3) 0.2214(3) 0.0215(8) Uani 1 1 d D U . . .
C2_2 C 0.1633(3) 0.6466(3) 0.2274(3) 0.0218(9) Uani 1 1 d . . . . .
H2_2 H 0.138004 0.693705 0.184792 0.026 Uiso 1 1 calc R . . . .
C3_2 C 0.0786(3) 0.6162(3) 0.2923(3) 0.0187(9) Uani 1 1 d . . . . .
C11_2 C 0.3634(4) 0.6470(4) 0.1417(3) 0.0357(8) Uani 1 1 d D U . . .
C31_2 C -0.0486(3) 0.6633(3) 0.2898(3) 0.0231(9) Uani 1 1 d . . . . .

loop_
_atom_site_aniso_label
_atom_site_aniso_U_11
_atom_site_aniso_U_22
_atom_site_aniso_U_33
_atom_site_aniso_U_23
_atom_site_aniso_U_13
_atom_site_aniso_U_12
Cu1 0.0182(3) 0.0185(3) 0.0151(2) 0.0070(2) 0.00033(19) 0.00392(19)
F1 0.0568(18) 0.0527(17) 0.0369(15) 0.0174(13) 0.0213(13) 0.0373(14)
F2 0.0353(15) 0.0437(15) 0.0182(12) 0.0025(11) 0.0062(11) 0.0051(11)
F3 0.0238(14) 0.0553(17) 0.0461(16) 0.0020(13) 0.0146(12) -0.0101(13)
N1 0.0175(18) 0.0159(16) 0.0157(17) 0.0065(14) 0.0028(14) 0.0026(13)
N2 0.0194(18) 0.0173(17) 0.0154(17) 0.0037(14) 0.0006(14) 0.0068(14)
N3 0.0192(18) 0.0180(17) 0.0168(17) 0.0071(15) 0.0007(14) 0.0029(14)
N4 0.0136(18) 0.0146(16) 0.0161(16) 0.0051(14) 0.0005(13) 0.0004(13)
C1 0.016(2) 0.0159(19) 0.018(2) 0.0066(17) 0.0012(17) -0.0010(16)
C2 0.019(2) 0.020(2) 0.021(2) 0.0098(18) -0.0024(17) 0.0020(17)
C3 0.023(2) 0.021(2) 0.016(2) 0.0083(17) 0.0065(17) 0.0004(17)
C4 0.019(2) 0.016(2) 0.019(2) 0.0035(17) 0.0038(17) -0.0001(17)
C5 0.018(2) 0.016(2) 0.022(2) 0.0052(17) -0.0029(17) -0.0010(16)
C6 0.016(2) 0.0147(19) 0.0150(19) 0.0045(16) -0.0008(16) 0.0005(16)
C7 0.015(2) 0.0146(19) 0.016(2) 0.0062(17) -0.0001(16) -0.0023(16)
C8 0.015(2) 0.0146(19) 0.018(2) 0.0072(17) 0.0030(16) -0.0017(16)
C9 0.020(2) 0.019(2) 0.017(2) 0.0058(17) -0.0019(17) -0.0003(17)
C10 0.024(2) 0.022(2) 0.015(2) 0.0016(18) -0.0028(17) -0.0047(18)
C11 0.024(2) 0.020(2) 0.019(2) 0.0005(18) 0.0080(18) 0.0026(18)
C12 0.023(2) 0.016(2) 0.024(2) 0.0066(18) 0.0022(18) 0.0039(18)
C21 0.016(2) 0.021(2) 0.020(2) 0.0113(17) 0.0050(17) 0.0065(17)
C22 0.032(3) 0.024(2) 0.021(2) 0.0080(19) -0.0032(18) -0.0009(19)
C23 0.044(3) 0.017(2) 0.032(2) 0.008(2) 0.003(2) 0.006(2)
C24 0.037(3) 0.030(3) 0.034(3) 0.017(2) 0.003(2) 0.015(2)
C25 0.033(3) 0.033(3) 0.026(2) 0.014(2) -0.0047(19) 0.010(2)
C26 0.024(2) 0.023(2) 0.025(2) 0.0079(19) 0.0003(18) 0.0053(18)
C41 0.025(3) 0.031(2) 0.023(2) 0.009(2) 0.0039(19) 0.003(2)
F11B 0.039(5) 0.163(12) 0.073(6) 0.093(7) 0.007(4) -0.001(6)
F12B 0.076(8) 0.126(8) 0.064(5) 0.040(5) 0.000(4) -0.067(8)
F13B 0.135(11) 0.085(5) 0.109(8) 0.057(5) 0.099(8) 0.053(6)
F11_1 0.0297(16) 0.0590(17) 0.0677(18) 0.0350(15) -0.0193(13) -0.0234(13)
F12_1 0.0545(19) 0.0344(15) 0.085(2) 0.0354(15) -0.0163(15) -0.0019(13)
F13_1 0.092(2) 0.072(2) 0.0353(16) 0.0215(15) 0.0022(15) -0.0505(17)
F32_1 0.0466(17) 0.0618(18) 0.0187(13) 0.0012(13) -0.0052(11) -0.0141(14)
F33_1 0.067(2) 0.0732(19) 0.0332(15) 0.0227(14) -0.0077(13) 0.0378(16)
F34_1 0.0383(16) 0.0670(17) 0.0207(12) 0.0186(12) 0.0045(11) -0.0040(13)
O1_1 0.0308(17) 0.0272(15) 0.0169(14) 0.0071(13) -0.0035(12) -0.0081(13)
O2_1 0.0248(16) 0.0252(15) 0.0183(14) 0.0097(12) -0.0007(12) -0.0001(13)
C1_1 0.013(2) 0.022(2) 0.022(2) 0.0062(19) 0.0016(17) 0.0036(17)
C2_1 0.016(2) 0.023(2) 0.016(2) -0.0005(17) 0.0012(17) 0.0021(17)
C3_1 0.014(2) 0.024(2) 0.016(2) 0.0024(18) 0.0017(17) 0.0119(18)
C11_1 0.034(3) 0.034(3) 0.029(3) 0.013(2) -0.007(2) -0.004(2)
C31_1 0.026(3) 0.033(3) 0.017(2) 0.003(2) -0.0023(19) 0.007(2)
F11_2 0.061(5) 0.100(5) 0.0315(19) 0.027(3) 0.005(2) -0.022(4)
F12_2 0.090(6) 0.050(2) 0.068(4) 0.026(2) 0.033(4) -0.016(2)
F13_2 0.028(2) 0.144(8) 0.101(7) 0.097(7) 0.022(3) 0.015(3)
F32_2 0.0250(14) 0.0584(16) 0.0318(14) 0.0162(13) -0.0092(11) -0.0046(12)
F33_2 0.0223(13) 0.0391(14) 0.0316(13) 0.0157(11) 0.0074(10) 0.0097(10)
F34_2 0.0324(15) 0.0373(14) 0.0762(19) 0.0400(14) 0.0099(13) 0.0144(11)
O1_2 0.0176(15) 0.0267(15) 0.0280(15) 0.0149(13) -0.0009(12) 0.0010(12)
O2_2 0.0225(16) 0.0235(14) 0.0185(14) 0.0110(12) 0.0031(11) 0.0063(12)
C1_2 0.022(2) 0.021(2) 0.0207(18) 0.0072(17) 0.0006(15) -0.0010(16)
C2_2 0.025(2) 0.025(2) 0.020(2) 0.0134(18) -0.0007(18) 0.0024(18)
C3_2 0.021(2) 0.017(2) 0.015(2) 0.0021(17) -0.0025(17) 0.0025(17)
C11_2 0.0295(18) 0.0498(19) 0.0366(17) 0.0261(17) 0.0070(14) 0.0003(15)
C31_2 0.023(2) 0.025(2) 0.026(2) 0.0141(19) 0.0011(19) 0.0016(18)

loop_
_atom_type_symbol
_atom_type_description
_atom_type_scat_dispersion_real
_atom_type_scat_dispersion_imag
_atom_type_scat_source
C C 0.0033 0.0016 'International Tables Vol C Tables 4.2.6.8 and 6.1.1.4'
H H 0.0000 0.0000 'International Tables Vol C Tables 4.2.6.8 and 6.1.1.4'
Cu Cu 0.3201 1.2651 'International Tables Vol C Tables 4.2.6.8 and 6.1.1.4'
F F 0.0171 0.0103 'International Tables Vol C Tables 4.2.6.8 and 6.1.1.4'
N N 0.0061 0.0033 'International Tables Vol C Tables 4.2.6.8 and 6.1.1.4'
O O 0.0106 0.0060 'International Tables Vol C Tables 4.2.6.8 and 6.1.1.4'

loop_
_geom_angle_atom_site_label_1
_geom_angle_atom_site_label_2
_geom_angle_atom_site_label_3
_geom_angle
_geom_angle_site_symmetry_1
_geom_angle_site_symmetry_3
_geom_angle_publ_flag
N1 Cu1 O1_1 87.57(11) . . y
N1 Cu1 O1_2 88.71(10) . . y
N4 Cu1 N1 81.41(12) . . y
N4 Cu1 O1_1 87.92(10) . . y
N4 Cu1 O1_2 102.76(10) . . y
O2_1 Cu1 N1 98.85(11) . . y
O2_1 Cu1 N4 173.08(11) . . y
O2_1 Cu1 O1_1 85.19(10) . . y
O2_1 Cu1 O1_2 84.16(10) . . y
O2_1 Cu1 O2_2 88.20(10) . . y
O1_2 Cu1 O1_1 168.04(9) . . y
O2_2 Cu1 N1 170.54(11) . . y
O2_2 Cu1 N4 92.35(11) . . y
O2_2 Cu1 O1_1 99.36(10) . . y
O2_2 Cu1 O1_2 85.73(10) . . y
C1 N1 Cu1 131.9(2) . . ?
C7 N1 Cu1 112.6(2) . . ?
C7 N1 C1 115.5(3) . . ?
N3 N2 C6 121.4(3) . . ?
N3 N2 C21 114.4(3) . . ?
C6 N2 C21 124.1(3) . . ?
C7 N3 N2 115.2(3) . . ?
C8 N4 Cu1 114.9(2) . . ?
C12 N4 Cu1 126.4(2) . . ?
C12 N4 C8 118.4(3) . . ?
N1 C1 C2 121.7(3) . . ?
N1 C1 C6 119.5(3) . . ?
C2 C1 C6 118.8(3) . . ?
C1 C2 H2 119.9 . . ?
C3 C2 C1 120.1(3) . . ?
C3 C2 H2 119.9 . . ?
C2 C3 H3 119.8 . . ?
C2 C3 C4 120.4(3) . . ?
C4 C3 H3 119.8 . . ?
C3 C4 C41 119.5(3) . . ?
C5 C4 C3 121.3(3) . . ?
C5 C4 C41 119.0(3) . . ?
C4 C5 H5 120.6 . . ?
C4 C5 C6 118.7(3) . . ?
C6 C5 H5 120.6 . . ?
N2 C6 C1 117.5(3) . . ?
N2 C6 C5 121.7(3) . . ?
C5 C6 C1 120.7(3) . . ?
N1 C7 C8 115.9(3) . . ?
N3 C7 N1 127.9(3) . . ?
N3 C7 C8 116.1(3) . . ?
N4 C8 C7 114.0(3) . . ?
N4 C8 C9 122.8(3) . . ?
C9 C8 C7 123.2(3) . . ?
C8 C9 H9 120.9 . . ?
C10 C9 C8 118.2(3) . . ?
C10 C9 H9 120.9 . . ?
C9 C10 H10 120.3 . . ?
C11 C10 C9 119.4(3) . . ?
C11 C10 H10 120.3 . . ?
C10 C11 H11 120.5 . . ?
C10 C11 C12 119.1(3) . . ?
C12 C11 H11 120.5 . . ?
N4 C12 C11 122.0(3) . . ?
N4 C12 H12 119.0 . . ?
C11 C12 H12 119.0 . . ?
C22 C21 N2 119.1(3) . . ?
C26 C21 N2 119.6(3) . . ?
C26 C21 C22 121.3(3) . . ?
C21 C22 H22 120.7 . . ?
C23 C22 C21 118.6(4) . . ?
C23 C22 H22 120.7 . . ?
C22 C23 H23 119.6 . . ?
C24 C23 C22 120.9(4) . . ?
C24 C23 H23 119.6 . . ?
C23 C24 H24 120.0 . . ?
C23 C24 C25 120.0(4) . . ?
C25 C24 H24 120.0 . . ?
C24 C25 H25 119.9 . . ?
C24 C25 C26 120.3(4) . . ?
C26 C25 H25 119.9 . . ?
C21 C26 C25 119.0(4) . . ?
C21 C26 H26 120.5 . . ?
C25 C26 H26 120.5 . . ?
F1 C41 C4 111.8(3) . . ?
F2 C41 F1 106.6(3) . . ?
F2 C41 C4 113.2(3) . . ?
F3 C41 F1 106.9(3) . . ?
F3 C41 F2 106.9(3) . . ?
F3 C41 C4 111.2(3) . . ?
C1_1 O1_1 Cu1 122.9(2) . . ?
C3_1 O2_1 Cu1 131.0(2) . . ?
O1_1 C1_1 C2_1 128.0(3) . . ?
O1_1 C1_1 C11_1 115.6(3) . . ?
C2_1 C1_1 C11_1 116.4(3) . . ?
C1_1 C2_1 H2_1 118.3 . . ?
C3_1 C2_1 C1_1 123.4(3) . . ?
C3_1 C2_1 H2_1 118.3 . . ?
O2_1 C3_1 C2_1 129.2(3) . . ?
O2_1 C3_1 C31_1 111.4(3) . . ?
C2_1 C3_1 C31_1 119.3(3) . . ?
F11_1 C11_1 F12_1 106.3(3) . . ?
F11_1 C11_1 F13_1 108.3(4) . . ?
F11_1 C11_1 C1_1 112.8(3) . . ?
F12_1 C11_1 C1_1 110.8(3) . . ?
F13_1 C11_1 F12_1 106.2(3) . . ?
F13_1 C11_1 C1_1 112.1(3) . . ?
F32_1 C31_1 C3_1 113.1(3) . . ?
F33_1 C31_1 F32_1 107.4(3) . . ?
F33_1 C31_1 F34_1 107.9(3) . . ?
F33_1 C31_1 C3_1 110.0(3) . . ?
F34_1 C31_1 F32_1 106.8(3) . . ?
F34_1 C31_1 C3_1 111.6(3) . . ?
C1_2 O1_2 Cu1 117.4(2) . . ?
C3_2 O2_2 Cu1 125.0(2) . . ?
O1_2 C1_2 C2_2 127.9(3) . . ?
O1_2 C1_2 C11_2 115.6(3) . . ?
C2_2 C1_2 C11_2 116.5(3) . . ?
C1_2 C2_2 H2_2 118.4 . . ?
C3_2 C2_2 C1_2 123.3(3) . . ?
C3_2 C2_2 H2_2 118.4 . . ?
O2_2 C3_2 C2_2 129.7(3) . . ?
O2_2 C3_2 C31_2 114.1(3) . . ?
C2_2 C3_2 C31_2 116.1(3) . . ?
F11B C11_2 F13B 100.4(7) . . ?
F11B C11_2 C1_2 114.9(7) . . ?
F12B C11_2 F11B 110.4(8) . . ?
F12B C11_2 F13B 106.9(8) . . ?
F12B C11_2 C1_2 114.7(5) . . ?
F13B C11_2 C1_2 108.2(5) . . ?
F11_2 C11_2 F12_2 104.0(5) . . ?
F11_2 C11_2 F13_2 109.9(6) . . ?
F11_2 C11_2 C1_2 116.4(6) . . ?
F12_2 C11_2 C1_2 108.9(4) . . ?
F13_2 C11_2 F12_2 101.9(5) . . ?
F13_2 C11_2 C1_2 114.3(4) . . ?
F32_2 C31_2 C3_2 110.2(3) . . ?
F33_2 C31_2 F32_2 106.9(3) . . ?
F33_2 C31_2 C3_2 112.1(3) . . ?
F34_2 C31_2 F32_2 106.7(3) . . ?
F34_2 C31_2 F33_2 107.2(3) . . ?
F34_2 C31_2 C3_2 113.3(3) . . ?

loop_
_geom_bond_atom_site_label_1
_geom_bond_atom_site_label_2
_geom_bond_distance
_geom_bond_site_symmetry_2
_geom_bond_publ_flag
Cu1 N1 2.025(3) . y
Cu1 N4 2.001(3) . y
Cu1 O1_1 2.298(3) . y
Cu1 O2_1 1.966(3) . y
Cu1 O1_2 2.281(2) . y
Cu1 O2_2 1.981(2) . y
F1 C41 1.339(4) . ?
F2 C41 1.333(4) . ?
F3 C41 1.329(4) . ?
N1 C1 1.384(4) . ?
N1 C7 1.350(4) . ?
N2 N3 1.364(4) . ?
N2 C6 1.394(4) . ?
N2 C21 1.436(4) . ?
N3 C7 1.321(4) . ?
N4 C8 1.346(4) . ?
N4 C12 1.335(4) . ?
C1 C2 1.402(5) . ?
C1 C6 1.411(5) . ?
C2 H2 0.9500 . ?
C2 C3 1.376(5) . ?
C3 H3 0.9500 . ?
C3 C4 1.384(5) . ?
C4 C5 1.383(5) . ?
C4 C41 1.502(5) . ?
C5 H5 0.9500 . ?
C5 C6 1.396(5) . ?
C7 C8 1.486(5) . ?
C8 C9 1.387(5) . ?
C9 H9 0.9500 . ?
C9 C10 1.384(5) . ?
C10 H10 0.9500 . ?
C10 C11 1.376(5) . ?
C11 H11 0.9500 . ?
C11 C12 1.393(5) . ?
C12 H12 0.9500 . ?
C21 C22 1.387(5) . ?
C21 C26 1.376(5) . ?
C22 H22 0.9500 . ?
C22 C23 1.382(5) . ?
C23 H23 0.9500 . ?
C23 C24 1.371(5) . ?
C24 H24 0.9500 . ?
C24 C25 1.378(5) . ?
C25 H25 0.9500 . ?
C25 C26 1.388(5) . ?
C26 H26 0.9500 . ?
F11B C11_2 1.346(8) . ?
F12B C11_2 1.256(8) . ?
F13B C11_2 1.364(8) . ?
F11_1 C11_1 1.324(4) . ?
F12_1 C11_1 1.331(5) . ?
F13_1 C11_1 1.324(4) . ?
F32_1 C31_1 1.333(4) . ?
F33_1 C31_1 1.324(4) . ?
F34_1 C31_1 1.325(4) . ?
O1_1 C1_1 1.232(4) . ?
O2_1 C3_1 1.264(4) . ?
C1_1 C2_1 1.411(5) . ?
C1_1 C11_1 1.532(5) . ?
C2_1 H2_1 0.9500 . ?
C2_1 C3_1 1.368(5) . ?
C3_1 C31_1 1.534(5) . ?
F11_2 C11_2 1.260(7) . ?
F12_2 C11_2 1.388(6) . ?
F13_2 C11_2 1.304(6) . ?
F32_2 C31_2 1.341(4) . ?
F33_2 C31_2 1.339(4) . ?
F34_2 C31_2 1.333(4) . ?
O1_2 C1_2 1.246(4) . ?
O2_2 C3_2 1.266(4) . ?
C1_2 C2_2 1.398(5) . ?
C1_2 C11_2 1.510(5) . ?
C2_2 H2_2 0.9500 . ?
C2_2 C3_2 1.381(5) . ?
C3_2 C31_2 1.521(5) . ?
